data_7159394
loop_
_publ_author_name
'Debnath, Shubham'
'Chauhan, Sachin'
'Kumara Swamy, K. C.'

_publ_section_title
;
 (3 + 3) Annulation of acetoxy allenoates with enolisable carbonyl
 substrates leading to fused pyrans.
;
_journal_issue 24
_journal_name_full 'Organic &amp; biomolecular chemistry'
_journal_page_first 5021
_journal_page_last 5032
_journal_paper_doi 10.1039/d3ob00597f
_journal_volume 21
_journal_year 2023
_chemical_formula_moiety 'C21 H18 O4'
_chemical_formula_sum 'C21 H18 O4'
_chemical_formula_weight 334.35
_space_group_crystal_system triclinic
_space_group_IT_number 2
_space_group_name_Hall '-P 1'
_space_group_name_H-M_alt 'P -1'
_atom_sites_solution_hydrogens geom
_atom_sites_solution_primary dual
_audit_creation_date 2022-09-30
_audit_creation_method
;
Olex2 1.3-ac4
(compiled 2018.12.18 svn.r3554 for Rigaku Oxford Diffraction, GUI svn.r1)
;
_audit_update_record
;
2023-04-18 deposited with the CCDC.	2023-05-24 downloaded from the CCDC.
;
_cell_angle_alpha 72.914(2)
_cell_angle_beta 83.275(2)
_cell_angle_gamma 75.314(2)
_cell_formula_units_Z 2
_cell_length_a 8.2390(2)
_cell_length_b 8.5305(2)
_cell_length_c 12.8575(3)
_cell_measurement_reflns_used 9225
_cell_measurement_temperature 297.1
_cell_measurement_theta_max 25.9430
_cell_measurement_theta_min 2.5520
_cell_volume 834.67(4)
_computing_cell_refinement 'CrysAlisPro 1.171.40.35a (Rigaku OD, 2018)'
_computing_data_collection 'CrysAlisPro 1.171.40.35a (Rigaku OD, 2018)'
_computing_data_reduction 'CrysAlisPro 1.171.40.35a (Rigaku OD, 2018)'
_computing_molecular_graphics 'Olex2 (Dolomanov et al., 2009)'
_computing_publication_material 'Olex2 (Dolomanov et al., 2009)'
_computing_structure_refinement 'ShelXL (Sheldrick, 2015)'
_computing_structure_solution 'ShelXT (Sheldrick, 2015)'
_diffrn_ambient_environment air
_diffrn_ambient_temperature 297.1
_diffrn_detector 'CCD plate'
_diffrn_detector_area_resol_mean 10.0000
_diffrn_detector_type HyPix3000
_diffrn_measured_fraction_theta_full 1.000
_diffrn_measured_fraction_theta_max 0.960
_diffrn_measurement_details
;
List of Runs (angles in degrees, time in seconds):

  # Type    Start    End  Width  t~exp~   \w     \q     \k     \f   Frames
#--------------------------------------------------------------------------
  1  \w    -42.00  54.00   0.50    3.20    --  -15.60  51.00 -18.00  192
  2  \w    -10.00  86.00   0.50    3.20    --   16.22  51.00 -18.00  192
  3  \w    -37.00  21.00   0.50    3.20    --  -15.60 -94.00   0.00  116
  4  \w    -37.00  21.00   0.50    3.20    --  -15.60 -94.00 -30.00  116
  5  \w    -37.00  53.00   0.50    3.20    --   16.22 -94.00 -90.00  180
  6  \w    -37.00  21.00   0.50    3.20    --  -15.60 -94.00-150.00  116
  7  \w    -53.00  42.00   0.50    3.20    --   16.22 -51.00-164.00  190
  8  \w    -47.00  57.00   0.50    3.20    --  -15.60  77.00-180.00  208
  9  \w    -70.00 -10.00   0.50    3.20    --  -15.60 125.00 -60.00  120
 10  \w    -89.00   9.00   0.50    3.20    --  -15.60 -30.00-150.00  196
 11  \w    -85.00  11.00   0.50    3.20    --  -15.60 -51.00-164.00  192
 12  \w    -70.00 -10.00   0.50    3.20    --  -15.60 125.00-180.00  120
 13  \w    -85.00  12.00   0.50    3.20    --  -15.60 -61.00  30.00  194
 14  \w    -37.00  53.00   0.50    3.20    --   16.22 -94.00  60.00  180
 15  \w    -37.00  21.00   0.50    3.20    --  -15.60 -94.00  90.00  116
 16  \w    -37.00  21.00   0.50    3.20    --  -15.60 -94.00 120.00  116
 17  \w     10.00  71.00   0.50    3.20    --   16.22-125.00 150.00  122
 18  \w    -40.00  55.00   0.50    3.20    --  -15.60  45.00  90.00  190
 19  \w    -54.00  41.00   0.50    3.20    --   16.22 -45.00 120.00  190
 20  \w    -88.00  16.00   0.50    3.20    --  -15.60 -77.00 150.00  208
 21  \w    -95.00  43.00   0.50    3.20    --  -15.60 -15.00  60.00  276
;
_diffrn_measurement_device 'four-circle diffractometer'
_diffrn_measurement_device_type 'XtaLAB Synergy, Single source at offset/far, HyPix3000'
_diffrn_measurement_method '\w scans'
_diffrn_orient_matrix_type 'CrysAlisPro convention (1999,Acta A55,543-557)'
_diffrn_orient_matrix_UB_11 0.0188643000
_diffrn_orient_matrix_UB_12 0.0770312000
_diffrn_orient_matrix_UB_13 -0.0008776000
_diffrn_orient_matrix_UB_21 0.0704917000
_diffrn_orient_matrix_UB_22 -0.0158739000
_diffrn_orient_matrix_UB_23 -0.0359305000
_diffrn_orient_matrix_UB_31 -0.0511139000
_diffrn_orient_matrix_UB_32 0.0425074000
_diffrn_orient_matrix_UB_33 -0.0452344000
_diffrn_radiation_monochromator mirror
_diffrn_radiation_probe x-ray
_diffrn_radiation_type MoK\a
_diffrn_radiation_wavelength 0.71073
_diffrn_reflns_av_R_equivalents 0.0286
_diffrn_reflns_av_unetI/netI 0.0202
_diffrn_reflns_Laue_measured_fraction_full 1.000
_diffrn_reflns_Laue_measured_fraction_max 0.960
_diffrn_reflns_limit_h_max 10
_diffrn_reflns_limit_h_min -10
_diffrn_reflns_limit_k_max 10
_diffrn_reflns_limit_k_min -10
_diffrn_reflns_limit_l_max 16
_diffrn_reflns_limit_l_min -16
_diffrn_reflns_number 19973
_diffrn_reflns_point_group_measured_fraction_full 1.000
_diffrn_reflns_point_group_measured_fraction_max 0.960
_diffrn_reflns_theta_full 25.242
_diffrn_reflns_theta_max 27.218
_diffrn_reflns_theta_min 2.558
_diffrn_source 'micro-focus sealed X-ray tube'
_diffrn_source_type 'PhotonJet (Mo) X-ray Source'
_exptl_absorpt_coefficient_mu 0.092
_exptl_absorpt_correction_T_max 1.00000
_exptl_absorpt_correction_T_min 0.61048
_exptl_absorpt_correction_type multi-scan
_exptl_absorpt_process_details
;
CrysAlisPro 1.171.40.35a (Rigaku Oxford Diffraction, 2018)
Empirical absorption correction using spherical harmonics,
 implemented in SCALE3 ABSPACK scaling algorithm.
;
_exptl_crystal_colour 'clear whiteish white'
_exptl_crystal_colour_lustre clear
_exptl_crystal_colour_modifier whiteish
_exptl_crystal_colour_primary white
_exptl_crystal_density_diffrn 1.330
_exptl_crystal_description block
_exptl_crystal_F_000 352
_exptl_crystal_recrystallization_method 'Re-crystallisation from solvent'
_exptl_crystal_size_max 0.2
_exptl_crystal_size_mid 0.18
_exptl_crystal_size_min 0.11
_refine_diff_density_max 0.132
_refine_diff_density_min -0.211
_refine_diff_density_rms 0.043
_refine_ls_extinction_method none
_refine_ls_goodness_of_fit_ref 1.053
_refine_ls_hydrogen_treatment constr
_refine_ls_matrix_type full
_refine_ls_number_parameters 227
_refine_ls_number_reflns 3575
_refine_ls_number_restraints 0
_refine_ls_restrained_S_all 1.053
_refine_ls_R_factor_all 0.0538
_refine_ls_R_factor_gt 0.0416
_refine_ls_shift/su_max 0.000
_refine_ls_shift/su_mean 0.000
_refine_ls_structure_factor_coef Fsqd
_refine_ls_weighting_details 'w=1/[\s^2^(Fo^2^)+(0.0586P)^2^+0.0914P] where P=(Fo^2^+2Fc^2^)/3'
_refine_ls_weighting_scheme calc
_refine_ls_wR_factor_gt 0.1079
_refine_ls_wR_factor_ref 0.1170
_reflns_Friedel_coverage 0.000
_reflns_number_gt 2781
_reflns_number_total 3575
_reflns_threshold_expression 'I > 2\s(I)'
_cod_data_source_file d3ob00597f2.cif
_cod_data_source_block Compound6aa
_cod_depositor_comments 'Adding full bibliography for 7159392--7159395.cif.'
_cod_database_code 7159394
_shelx_shelxl_version_number 2018/3
_chemical_oxdiff_formula 'C H N O'
_shelx_space_group_comment
;
The symmetry employed for this shelxl refinement is uniquely defined
by the following loop, which should always be used as a source of
symmetry information in preference to the above space-group names.
They are only intended as comments.
;
_shelx_estimated_absorpt_t_max 0.990
_shelx_estimated_absorpt_t_min 0.982
_reflns_odcompleteness_completeness 99.97
_reflns_odcompleteness_iscentric 1
_reflns_odcompleteness_theta 26.32
_olex2_refinement_description
;
1. Fixed Uiso
 At 1.2 times of:
  All C(H) groups, All C(H,H) groups
 At 1.5 times of:
  All C(H,H,H) groups
2.a Ternary CH refined with riding coordinates:
 C7(H7)
2.b Secondary CH2 refined with riding coordinates:
 C18(H18A,H18B), C20(H20A,H20B)
2.c Aromatic/amide H refined with riding coordinates:
 C8(H8), C12(H12), C1(H1), C15(H15), C5(H5), C4(H4), C14(H14), C2(H2),
 C13(H13), C3(H3)
2.d Idealised Me refined as rotating group:
 C21(H21A,H21B,H21C)
;
_olex2_submission_special_instructions 'No special instructions were received'
_oxdiff_exptl_absorpt_empirical_details
;
Empirical correction (ABSPACK) includes:
- Absorption correction using spherical harmonics
- Frame scaling
;
_oxdiff_exptl_absorpt_empirical_full_max 1.401
_oxdiff_exptl_absorpt_empirical_full_min 0.537

loop_
_space_group_symop_operation_xyz
'x, y, z'
'-x, -y, -z'

loop_
_atom_site_label
_atom_site_type_symbol
_atom_site_fract_x
_atom_site_fract_y
_atom_site_fract_z
_atom_site_U_iso_or_equiv
_atom_site_adp_type
_atom_site_occupancy
_atom_site_site_symmetry_order
_atom_site_calc_flag
_atom_site_refinement_flags_posn
_atom_site_refinement_flags_adp
_atom_site_refinement_flags_occupancy
_atom_site_disorder_assembly
_atom_site_disorder_group
O2 O 0.49921(12) 0.61107(12) 0.75706(7) 0.0503(3) Uani 1 1 d . . . . .
O1 O 0.20165(12) 0.69686(12) 0.96846(7) 0.0492(3) Uani 1 1 d . . . . .
O4 O 0.73881(12) 0.63050(14) 0.48016(8) 0.0601(3) Uani 1 1 d . . . . .
O3 O 0.46963(13) 0.76164(15) 0.49021(9) 0.0675(3) Uani 1 1 d . . . . .
C17 C 0.29837(16) 0.74209(16) 0.87467(10) 0.0423(3) Uani 1 1 d . . . . .
C10 C 0.38716(16) 0.60680(16) 0.84517(10) 0.0423(3) Uani 1 1 d . . . . .
C6 C 0.12570(17) 1.01891(16) 0.77275(10) 0.0424(3) Uani 1 1 d . . . . .
C19 C 0.60810(17) 0.71928(18) 0.52357(11) 0.0478(3) Uani 1 1 d . . . . .
C11 C 0.34870(16) 0.45917(16) 0.92179(10) 0.0430(3) Uani 1 1 d . . . . .
C7 C 0.29661(17) 0.92032(16) 0.81737(10) 0.0445(3) Uani 1 1 d . . . . .
H7 H 0.325959 0.973599 0.868248 0.053 Uiso 1 1 calc R . . . .
C16 C 0.23390(17) 0.52355(17) 0.99605(10) 0.0452(3) Uani 1 1 d . . . . .
C9 C 0.52080(17) 0.77293(18) 0.70471(11) 0.0469(3) Uani 1 1 d . . . . .
C8 C 0.43540(17) 0.91017(18) 0.73039(11) 0.0492(3) Uani 1 1 d . . . . .
H8 H 0.463378 1.010873 0.691009 0.059 Uiso 1 1 calc R . . . .
C12 C 0.39329(19) 0.28600(18) 0.93611(12) 0.0524(4) Uani 1 1 d . . . . .
H12 H 0.469238 0.239415 0.887698 0.063 Uiso 1 1 calc R . . . .
C1 C 0.07763(19) 1.00637(19) 0.67617(11) 0.0526(4) Uani 1 1 d . . . . .
H1 H 0.151270 0.939565 0.637226 0.063 Uiso 1 1 calc R . . . .
C18 C 0.65631(18) 0.7653(2) 0.61809(12) 0.0562(4) Uani 1 1 d . . . . .
H18A H 0.755426 0.682939 0.649162 0.067 Uiso 1 1 calc R . . . .
H18B H 0.685037 0.874191 0.591720 0.067 Uiso 1 1 calc R . . . .
C15 C 0.16208(19) 0.42461(19) 1.08446(11) 0.0545(4) Uani 1 1 d . . . . .
H15 H 0.086457 0.470943 1.133111 0.065 Uiso 1 1 calc R . . . .
C5 C 0.01364(18) 1.11847(18) 0.82903(12) 0.0519(3) Uani 1 1 d . . . . .
H5 H 0.043970 1.127682 0.894047 0.062 Uiso 1 1 calc R . . . .
C4 C -0.14315(19) 1.2048(2) 0.79013(14) 0.0608(4) Uani 1 1 d . . . . .
H4 H -0.217401 1.271390 0.828927 0.073 Uiso 1 1 calc R . . . .
C14 C 0.2076(2) 0.2539(2) 1.09739(12) 0.0595(4) Uani 1 1 d . . . . .
H14 H 0.161478 0.182444 1.156083 0.071 Uiso 1 1 calc R . . . .
C2 C -0.0792(2) 1.0927(2) 0.63755(13) 0.0610(4) Uani 1 1 d . . . . .
H2 H -0.110357 1.083409 0.572785 0.073 Uiso 1 1 calc R . . . .
C13 C 0.3215(2) 0.18545(19) 1.02428(13) 0.0585(4) Uani 1 1 d . . . . .
H13 H 0.349632 0.069274 1.035245 0.070 Uiso 1 1 calc R . . . .
C3 C -0.1892(2) 1.1920(2) 0.69403(14) 0.0621(4) Uani 1 1 d . . . . .
H3 H -0.294299 1.250299 0.667468 0.074 Uiso 1 1 calc R . . . .
C20 C 0.7118(2) 0.5821(2) 0.38554(14) 0.0656(4) Uani 1 1 d . . . . .
H20A H 0.682603 0.681147 0.324385 0.079 Uiso 1 1 calc R . . . .
H20B H 0.620807 0.524131 0.401180 0.079 Uiso 1 1 calc R . . . .
C21 C 0.8695(2) 0.4695(3) 0.35946(16) 0.0815(6) Uani 1 1 d . . . . .
H21A H 0.855471 0.434655 0.297193 0.122 Uiso 1 1 calc GR . . . .
H21B H 0.897228 0.372213 0.420589 0.122 Uiso 1 1 calc GR . . . .
H21C H 0.958324 0.528454 0.343620 0.122 Uiso 1 1 calc GR . . . .

loop_
_atom_site_aniso_label
_atom_site_aniso_U_11
_atom_site_aniso_U_22
_atom_site_aniso_U_33
_atom_site_aniso_U_23
_atom_site_aniso_U_13
_atom_site_aniso_U_12
O2 0.0541(6) 0.0496(6) 0.0438(5) -0.0141(4) 0.0063(4) -0.0082(4)
O1 0.0540(6) 0.0488(6) 0.0395(5) -0.0113(4) 0.0034(4) -0.0057(4)
O4 0.0490(6) 0.0736(7) 0.0585(6) -0.0256(5) 0.0016(5) -0.0085(5)
O3 0.0498(6) 0.0927(9) 0.0569(6) -0.0211(6) -0.0087(5) -0.0076(6)
C17 0.0464(7) 0.0451(7) 0.0327(6) -0.0088(5) -0.0022(5) -0.0077(6)
C10 0.0440(7) 0.0464(7) 0.0345(6) -0.0109(5) -0.0012(5) -0.0072(6)
C6 0.0497(7) 0.0363(7) 0.0402(7) -0.0070(5) -0.0036(6) -0.0114(6)
C19 0.0454(8) 0.0526(8) 0.0401(7) -0.0042(6) 0.0034(6) -0.0145(6)
C11 0.0437(7) 0.0446(7) 0.0384(7) -0.0080(5) -0.0086(5) -0.0073(6)
C7 0.0499(7) 0.0442(7) 0.0410(7) -0.0136(6) -0.0055(6) -0.0098(6)
C16 0.0475(7) 0.0466(8) 0.0384(7) -0.0076(6) -0.0063(6) -0.0082(6)
C9 0.0421(7) 0.0559(9) 0.0416(7) -0.0095(6) -0.0022(6) -0.0138(6)
C8 0.0487(8) 0.0502(8) 0.0481(8) -0.0083(6) -0.0027(6) -0.0160(6)
C12 0.0567(8) 0.0462(8) 0.0517(8) -0.0123(6) -0.0081(7) -0.0060(6)
C1 0.0592(9) 0.0550(9) 0.0442(7) -0.0148(6) -0.0043(6) -0.0119(7)
C18 0.0455(8) 0.0749(10) 0.0505(8) -0.0177(7) 0.0022(6) -0.0194(7)
C15 0.0547(8) 0.0629(10) 0.0415(7) -0.0081(6) -0.0003(6) -0.0139(7)
C5 0.0565(8) 0.0528(8) 0.0488(8) -0.0190(6) -0.0044(6) -0.0100(7)
C4 0.0521(9) 0.0586(9) 0.0704(10) -0.0223(8) -0.0040(8) -0.0044(7)
C14 0.0634(9) 0.0601(10) 0.0501(8) 0.0016(7) -0.0089(7) -0.0225(8)
C2 0.0675(10) 0.0669(10) 0.0487(8) -0.0091(7) -0.0152(7) -0.0183(8)
C13 0.0677(10) 0.0451(8) 0.0590(9) -0.0039(7) -0.0146(8) -0.0132(7)
C3 0.0521(9) 0.0588(9) 0.0684(10) -0.0059(8) -0.0147(8) -0.0087(7)
C20 0.0680(10) 0.0727(11) 0.0617(10) -0.0278(8) 0.0018(8) -0.0173(9)
C21 0.0853(13) 0.0824(13) 0.0748(12) -0.0336(10) 0.0108(10) -0.0084(10)

loop_
_atom_type_symbol
_atom_type_description
_atom_type_scat_dispersion_real
_atom_type_scat_dispersion_imag
_atom_type_scat_source
C C 0.0033 0.0016 'International Tables Vol C Tables 4.2.6.8 and 6.1.1.4'
H H 0.0000 0.0000 'International Tables Vol C Tables 4.2.6.8 and 6.1.1.4'
O O 0.0106 0.0060 'International Tables Vol C Tables 4.2.6.8 and 6.1.1.4'

loop_
_geom_angle_atom_site_label_1
_geom_angle_atom_site_label_2
_geom_angle_atom_site_label_3
_geom_angle
_geom_angle_site_symmetry_1
_geom_angle_site_symmetry_3
_geom_angle_publ_flag
C10 O2 C9 112.72(10) . . ?
C17 O1 C16 105.27(10) . . ?
C19 O4 C20 117.43(12) . . ?
O1 C17 C7 122.04(11) . . ?
C10 C17 O1 111.11(11) . . ?
C10 C17 C7 126.85(12) . . ?
O2 C10 C11 126.59(12) . . ?
C17 C10 O2 124.72(12) . . ?
C17 C10 C11 108.67(11) . . ?
C1 C6 C7 120.59(12) . . ?
C5 C6 C7 120.80(12) . . ?
C5 C6 C1 118.58(13) . . ?
O4 C19 C18 111.43(12) . . ?
O3 C19 O4 124.29(13) . . ?
O3 C19 C18 124.25(14) . . ?
C16 C11 C10 103.53(11) . . ?
C12 C11 C10 137.36(13) . . ?
C12 C11 C16 119.10(13) . . ?
C17 C7 C6 112.42(11) . . ?
C17 C7 H7 108.9 . . ?
C17 C7 C8 103.99(11) . . ?
C6 C7 H7 108.9 . . ?
C8 C7 C6 113.61(11) . . ?
C8 C7 H7 108.9 . . ?
O1 C16 C11 111.40(11) . . ?
C15 C16 O1 125.10(13) . . ?
C15 C16 C11 123.49(13) . . ?
O2 C9 C18 109.67(12) . . ?
C8 C9 O2 124.59(13) . . ?
C8 C9 C18 125.73(14) . . ?
C7 C8 H8 116.8 . . ?
C9 C8 C7 126.41(13) . . ?
C9 C8 H8 116.8 . . ?
C11 C12 H12 121.0 . . ?
C13 C12 C11 117.94(14) . . ?
C13 C12 H12 121.0 . . ?
C6 C1 H1 119.8 . . ?
C2 C1 C6 120.33(14) . . ?
C2 C1 H1 119.8 . . ?
C19 C18 H18A 109.0 . . ?
C19 C18 H18B 109.0 . . ?
C9 C18 C19 113.07(11) . . ?
C9 C18 H18A 109.0 . . ?
C9 C18 H18B 109.0 . . ?
H18A C18 H18B 107.8 . . ?
C16 C15 H15 121.7 . . ?
C14 C15 C16 116.64(15) . . ?
C14 C15 H15 121.7 . . ?
C6 C5 H5 119.5 . . ?
C6 C5 C4 120.95(14) . . ?
C4 C5 H5 119.5 . . ?
C5 C4 H4 120.0 . . ?
C3 C4 C5 119.97(15) . . ?
C3 C4 H4 120.0 . . ?
C15 C14 H14 119.4 . . ?
C15 C14 C13 121.30(14) . . ?
C13 C14 H14 119.4 . . ?
C1 C2 H2 119.7 . . ?
C3 C2 C1 120.53(14) . . ?
C3 C2 H2 119.7 . . ?
C12 C13 C14 121.53(15) . . ?
C12 C13 H13 119.2 . . ?
C14 C13 H13 119.2 . . ?
C4 C3 H3 120.2 . . ?
C2 C3 C4 119.64(14) . . ?
C2 C3 H3 120.2 . . ?
O4 C20 H20A 110.2 . . ?
O4 C20 H20B 110.2 . . ?
O4 C20 C21 107.42(14) . . ?
H20A C20 H20B 108.5 . . ?
C21 C20 H20A 110.2 . . ?
C21 C20 H20B 110.2 . . ?
C20 C21 H21A 109.5 . . ?
C20 C21 H21B 109.5 . . ?
C20 C21 H21C 109.5 . . ?
H21A C21 H21B 109.5 . . ?
H21A C21 H21C 109.5 . . ?
H21B C21 H21C 109.5 . . ?

loop_
_geom_bond_atom_site_label_1
_geom_bond_atom_site_label_2
_geom_bond_distance
_geom_bond_site_symmetry_2
_geom_bond_publ_flag
O2 C10 1.3729(15) . ?
O2 C9 1.3933(16) . ?
O1 C17 1.3768(15) . ?
O1 C16 1.3772(16) . ?
O4 C19 1.3187(17) . ?
O4 C20 1.4510(19) . ?
O3 C19 1.1961(16) . ?
C17 C10 1.3323(18) . ?
C17 C7 1.4791(18) . ?
C10 C11 1.4343(18) . ?
C6 C7 1.5246(18) . ?
C6 C1 1.3874(18) . ?
C6 C5 1.3800(19) . ?
C19 C18 1.504(2) . ?
C11 C16 1.3932(19) . ?
C11 C12 1.3899(19) . ?
C7 H7 0.9800 . ?
C7 C8 1.5077(19) . ?
C16 C15 1.3735(19) . ?
C9 C8 1.315(2) . ?
C9 C18 1.4850(19) . ?
C8 H8 0.9300 . ?
C12 H12 0.9300 . ?
C12 C13 1.378(2) . ?
C1 H1 0.9300 . ?
C1 C2 1.382(2) . ?
C18 H18A 0.9700 . ?
C18 H18B 0.9700 . ?
C15 H15 0.9300 . ?
C15 C14 1.373(2) . ?
C5 H5 0.9300 . ?
C5 C4 1.383(2) . ?
C4 H4 0.9300 . ?
C4 C3 1.376(2) . ?
C14 H14 0.9300 . ?
C14 C13 1.394(2) . ?
C2 H2 0.9300 . ?
C2 C3 1.373(2) . ?
C13 H13 0.9300 . ?
C3 H3 0.9300 . ?
C20 H20A 0.9700 . ?
C20 H20B 0.9700 . ?
C20 C21 1.476(2) . ?
C21 H21A 0.9600 . ?
C21 H21B 0.9600 . ?
C21 H21C 0.9600 . ?
